data_4328542
loop_
_publ_author_name
'Zheng Ying Wu'
'Paula Brandao'
'Zhi Lin'

_publ_section_title
;
 Crystallization of New Samarium Polyborates
;
_journal_name_full 'Inorganic Chemistry'
_journal_page_first 3088
_journal_page_last 3093
_journal_paper_doi 10.1021/ic202516z
_journal_volume 51
_journal_year 2012
_chemical_formula_sum 'B7 H10 O17 Sm'
_chemical_formula_weight 508.10
_chemical_name_systematic
; 
 ? 
;
_space_group_IT_number 12
_symmetry_cell_setting monoclinic
_symmetry_space_group_name_Hall '-C 2y'
_symmetry_space_group_name_H-M 'C 1 2/m 1'
_atom_sites_solution_hydrogens geom
_atom_sites_solution_primary direct
_atom_sites_solution_secondary difmap
_audit_creation_method SHELXL-97
_cell_angle_alpha 90.00
_cell_angle_beta 127.502(2)
_cell_angle_gamma 90.00
_cell_formula_units_Z 4
_cell_length_a 8.7695(4)
_cell_length_b 27.4712(9)
_cell_length_c 6.8223(2)
_cell_measurement_temperature 150(2)
_cell_volume 1303.88(9)
_computing_cell_refinement 'Bruker SMART'
_computing_data_collection 'Bruker SMART'
_computing_data_reduction 'Bruker SAINT'
_computing_molecular_graphics 'PLATON (Spek, 2008)'
_computing_publication_material 'SHELXL-97 (Sheldrick, 1997)'
_computing_structure_refinement 'SHELXL-97 (Sheldrick, 1997)'
_computing_structure_solution 'SHELXS-97 (Sheldrick, 1990)'
_diffrn_ambient_temperature 150(2)
_diffrn_measured_fraction_theta_full 0.993
_diffrn_measured_fraction_theta_max 0.993
_diffrn_measurement_device_type CCD
_diffrn_measurement_method 'omega and phi scans'
_diffrn_radiation_monochromator graphite
_diffrn_radiation_source 'fine-focus sealed tube'
_diffrn_radiation_type MoK\a
_diffrn_radiation_wavelength 0.71073
_diffrn_reflns_av_R_equivalents 0.0296
_diffrn_reflns_av_sigmaI/netI 0.0292
_diffrn_reflns_limit_h_max 14
_diffrn_reflns_limit_h_min -12
_diffrn_reflns_limit_k_max 45
_diffrn_reflns_limit_k_min -43
_diffrn_reflns_limit_l_max 11
_diffrn_reflns_limit_l_min -11
_diffrn_reflns_number 13248
_diffrn_reflns_theta_full 36.36
_diffrn_reflns_theta_max 36.36
_diffrn_reflns_theta_min 3.02
_diffrn_standards_interval_count 0.5
_diffrn_standards_interval_time 30
_exptl_absorpt_coefficient_mu 4.603
_exptl_absorpt_correction_T_max 0.9554
_exptl_absorpt_correction_T_min 0.4913
_exptl_absorpt_correction_type multi-scan
_exptl_crystal_colour colourless
_exptl_crystal_density_diffrn 2.588
_exptl_crystal_description plate
_exptl_crystal_F_000 972
_exptl_crystal_size_max 0.18
_exptl_crystal_size_mid 0.04
_exptl_crystal_size_min 0.01
_refine_diff_density_max 2.355
_refine_diff_density_min -1.014
_refine_diff_density_rms 0.157
_refine_ls_extinction_method none
_refine_ls_goodness_of_fit_ref 1.094
_refine_ls_hydrogen_treatment mixed
_refine_ls_matrix_type full
_refine_ls_number_parameters 133
_refine_ls_number_reflns 3209
_refine_ls_number_restraints 4
_refine_ls_restrained_S_all 1.094
_refine_ls_R_factor_all 0.0237
_refine_ls_R_factor_gt 0.0200
_refine_ls_shift/su_max 0.002
_refine_ls_shift/su_mean 0.000
_refine_ls_structure_factor_coef Fsqd
_refine_ls_weighting_details 'w=1/[\s^2^(Fo^2^)+(0.0189P)^2^+2.9762P] where P=(Fo^2^+2Fc^2^)/3'
_refine_ls_weighting_scheme calc
_refine_ls_wR_factor_gt 0.0450
_refine_ls_wR_factor_ref 0.0486
_reflns_number_gt 2972
_reflns_number_total 3209
_reflns_threshold_expression >2sigma(I)
_cod_data_source_file ic202516z_si_003.cif
_cod_data_source_block compound2
_cod_depositor_comments
;
The following automatic conversions were performed:

'_refine_ls_weighting_scheme' value 'calc
w=1/[\s^2^(Fo^2^)+(0.0189P)^2^+2.9762P] where P=(Fo^2^+2Fc^2^)/3' was
changed to 'calc'. New tag '_refine_ls_weighting_details' was
created. The value of the new tag was set to
'w=1/[\s^2^(Fo^2^)+(0.0189P)^2^+2.9762P] where P=(Fo^2^+2Fc^2^)/3'.

Automatic conversion script
Id: cif_fix_values 3143 2015-03-26 13:38:13Z robertas 
;
_cod_original_cell_volume 1303.88(8)
_cod_original_formula_sum ' B7 O17 H10 Sm'
_cod_database_code 4328542

loop_
_symmetry_equiv_pos_as_xyz
'x, y, z'
'-x, y, -z'
'x+1/2, y+1/2, z'
'-x+1/2, y+1/2, -z'
'-x, -y, -z'
'x, -y, z'
'-x+1/2, -y+1/2, -z'
'x+1/2, -y+1/2, z'

loop_
_atom_site_label
_atom_site_type_symbol
_atom_site_fract_x
_atom_site_fract_y
_atom_site_fract_z
_atom_site_U_iso_or_equiv
_atom_site_adp_type
_atom_site_occupancy
_atom_site_calc_flag
_atom_site_refinement_flags
Sm Sm 0.0000 0.230518(4) 0.5000 0.00499(3) Uani 1 d S
O1 O 0.33064(19) 0.12555(5) 0.3876(3) 0.0096(2) Uani 1 d .
O2 O 0.5000 0.16349(6) 1.0000 0.0074(3) Uani 1 d SD
H2 H 0.5000 0.1333(4) 1.0000 0.009 Uiso 1 d SD
O3 O 0.07959(18) 0.20251(5) 0.8995(2) 0.0076(2) Uani 1 d D
H3 H 0.183(2) 0.1890(9) 1.000(4) 0.009 Uiso 1 d D
O4 O 0.34933(18) 0.23848(4) 0.7884(2) 0.0064(2) Uani 1 d .
O5 O 0.21482(18) 0.16459(4) 0.5848(2) 0.0065(2) Uani 1 d .
O6 O 0.01771(18) 0.30889(4) 0.6808(2) 0.0068(2) Uani 1 d .
O7 O 0.0692(2) 0.09215(5) 0.3628(3) 0.0155(3) Uani 1 d D
H7 H 0.077(4) 0.0631(4) 0.344(6) 0.019 Uiso 1 d D
B1 B 0.3986(3) 0.18966(7) 0.7614(3) 0.0060(3) Uani 1 d .
B2 B 0.0000 0.34240(9) 0.5000 0.0073(4) Uani 1 d S
B3 B 0.0000 0.23105(9) 1.0000 0.0054(4) Uani 1 d S
B4 B 0.2039(3) 0.12743(7) 0.4404(4) 0.0079(3) Uani 1 d .
O101 O 0.1610(4) 0.0000 0.3011(5) 0.0187(4) Uani 1 d S
O102 O 0.3257(3) 0.04195(5) 0.1739(4) 0.0250(4) Uani 1 d D
H102 H 0.305(5) 0.0681(7) 0.214(6) 0.030 Uiso 1 d D
B100 B 0.2693(5) 0.0000 0.2190(6) 0.0140(5) Uani 1 d S
O100 O 0.4555(5) 0.07543(10) 0.9409(6) 0.0200(8) Uani 0.50 d P

loop_
_atom_site_aniso_label
_atom_site_aniso_U_11
_atom_site_aniso_U_22
_atom_site_aniso_U_33
_atom_site_aniso_U_23
_atom_site_aniso_U_13
_atom_site_aniso_U_12
Sm 0.00348(5) 0.00596(5) 0.00490(5) 0.000 0.00224(4) 0.000
O1 0.0099(6) 0.0104(5) 0.0132(6) -0.0053(4) 0.0094(5) -0.0038(4)
O2 0.0111(8) 0.0066(6) 0.0054(7) 0.000 0.0055(7) 0.000
O3 0.0064(5) 0.0104(5) 0.0060(5) 0.0003(4) 0.0036(4) 0.0024(4)
O4 0.0054(5) 0.0066(5) 0.0058(5) -0.0010(4) 0.0027(4) -0.0001(4)
O5 0.0049(5) 0.0084(5) 0.0067(5) -0.0022(4) 0.0039(4) -0.0013(4)
O6 0.0067(5) 0.0092(5) 0.0071(5) 0.0021(4) 0.0055(4) 0.0023(4)
O7 0.0141(6) 0.0111(6) 0.0241(8) -0.0071(5) 0.0130(6) -0.0063(5)
B1 0.0057(7) 0.0076(6) 0.0057(7) -0.0003(5) 0.0039(6) -0.0003(5)
B2 0.0072(10) 0.0083(9) 0.0092(11) 0.000 0.0064(9) 0.000
B3 0.0056(9) 0.0057(9) 0.0056(10) 0.000 0.0037(8) 0.000
B4 0.0071(7) 0.0087(7) 0.0088(8) -0.0020(6) 0.0052(7) -0.0011(6)
O101 0.0270(12) 0.0133(8) 0.0303(12) 0.000 0.0249(11) 0.000
O102 0.0458(11) 0.0102(6) 0.0455(11) -0.0050(6) 0.0415(11) -0.0043(6)
B100 0.0205(14) 0.0106(11) 0.0198(15) 0.000 0.0169(13) 0.000
O100 0.037(3) 0.0090(10) 0.031(2) 0.0007(10) 0.029(2) -0.0005(10)

loop_
_atom_type_symbol
_atom_type_description
_atom_type_scat_dispersion_real
_atom_type_scat_dispersion_imag
_atom_type_scat_source
B B 0.0013 0.0007 'International Tables Vol C Tables 4.2.6.8 and 6.1.1.4'
H H 0.0000 0.0000 'International Tables Vol C Tables 4.2.6.8 and 6.1.1.4'
O O 0.0106 0.0060 'International Tables Vol C Tables 4.2.6.8 and 6.1.1.4'
Sm Sm -0.1638 3.4418 'International Tables Vol C Tables 4.2.6.8 and 6.1.1.4'

loop_
_geom_angle_atom_site_label_1
_geom_angle_atom_site_label_2
_geom_angle_atom_site_label_3
_geom_angle
_geom_angle_site_symmetry_1
_geom_angle_site_symmetry_3
O5 Sm O5 82.88(6) 2_556 .
O5 Sm O6 125.68(4) 2_556 .
O5 Sm O6 137.77(4) . .
O5 Sm O6 137.77(4) 2_556 2_556
O5 Sm O6 125.68(4) . 2_556
O6 Sm O6 56.03(6) . 2_556
O5 Sm O4 132.29(4) 2_556 .
O5 Sm O4 57.42(4) . .
O6 Sm O4 81.43(4) . .
O6 Sm O4 89.47(4) 2_556 .
O5 Sm O4 57.42(4) 2_556 2_556
O5 Sm O4 132.29(4) . 2_556
O6 Sm O4 89.47(4) . 2_556
O6 Sm O4 81.43(4) 2_556 2_556
O4 Sm O4 169.72(5) . 2_556
O5 Sm O3 81.26(4) 2_556 2_556
O5 Sm O3 71.84(4) . 2_556
O6 Sm O3 135.72(4) . 2_556
O6 Sm O3 80.21(4) 2_556 2_556
O4 Sm O3 106.74(4) . 2_556
O4 Sm O3 76.55(4) 2_556 2_556
O5 Sm O3 71.84(4) 2_556 .
O5 Sm O3 81.26(4) . .
O6 Sm O3 80.21(4) . .
O6 Sm O3 135.72(4) 2_556 .
O4 Sm O3 76.55(4) . .
O4 Sm O3 106.74(4) 2_556 .
O3 Sm O3 143.97(6) 2_556 .
O5 Sm B1 108.49(4) 2_556 .
O5 Sm B1 28.84(5) . .
O6 Sm B1 109.63(5) . .
O6 Sm B1 108.80(4) 2_556 .
O4 Sm B1 28.58(4) . .
O4 Sm B1 160.90(4) 2_556 .
O3 Sm B1 89.08(5) 2_556 .
O3 Sm B1 77.61(4) . .
O5 Sm B1 28.84(5) 2_556 2_556
O5 Sm B1 108.49(4) . 2_556
O6 Sm B1 108.80(4) . 2_556
O6 Sm B1 109.63(5) 2_556 2_556
O4 Sm B1 160.90(4) . 2_556
O4 Sm B1 28.58(4) 2_556 2_556
O3 Sm B1 77.61(4) 2_556 2_556
O3 Sm B1 89.08(5) . 2_556
B1 Sm B1 136.23(7) . 2_556
O5 Sm B2 138.56(3) 2_556 .
O5 Sm B2 138.56(3) . .
O6 Sm B2 28.01(3) . .
O6 Sm B2 28.01(3) 2_556 .
O4 Sm B2 84.86(3) . .
O4 Sm B2 84.86(3) 2_556 .
O3 Sm B2 108.01(3) 2_556 .
O3 Sm B2 108.01(3) . .
B1 Sm B2 111.89(3) . .
B1 Sm B2 111.89(3) 2_556 .
B4 O1 B2 124.36(13) . 7_556
B1 O2 B1 121.94(18) 2_657 .
B1 O2 H2 119.03(9) 2_657 .
B1 O2 H2 119.03(9) . .
B3 O3 Sm 116.76(9) . .
B3 O3 H3 116.7(19) . .
Sm O3 H3 119.0(18) . .
B1 O4 B3 119.04(13) . 7_557
B1 O4 Sm 97.98(9) . .
B3 O4 Sm 140.40(9) 7_557 .
B4 O5 B1 119.78(13) . .
B4 O5 Sm 132.69(11) . .
B1 O5 Sm 98.68(9) . .
B1 O6 B2 124.73(12) 8_455 .
B1 O6 Sm 112.21(10) 8_455 .
B2 O6 Sm 100.77(10) . .
B4 O7 H7 128(2) . .
O6 B1 O4 111.17(13) 8 .
O6 B1 O5 112.71(14) 8 .
O4 B1 O5 105.92(13) . .
O6 B1 O2 109.96(13) 8 .
O4 B1 O2 109.54(14) . .
O5 B1 O2 107.39(13) . .
O6 B1 Sm 127.63(11) 8 .
O4 B1 Sm 53.44(8) . .
O5 B1 Sm 52.48(7) . .
O2 B1 Sm 122.40(9) . .
O6 B2 O6 102.43(18) 2_556 .
O6 B2 O1 112.23(7) 2_556 8_455
O6 B2 O1 111.61(7) . 8_455
O6 B2 O1 111.61(7) 2_556 7_556
O6 B2 O1 112.24(7) . 7_556
O1 B2 O1 106.82(19) 8_455 7_556
O6 B2 Sm 51.22(9) 2_556 .
O6 B2 Sm 51.21(9) . .
O1 B2 Sm 126.59(10) 8_455 .
O1 B2 Sm 126.59(10) 7_556 .
O3 B3 O3 115.41(19) . 2_557
O3 B3 O4 111.11(7) . 7_557
O3 B3 O4 103.98(7) 2_557 7_557
O3 B3 O4 103.98(7) . 8_455
O3 B3 O4 111.11(7) 2_557 8_455
O4 B3 O4 111.44(18) 7_557 8_455
O7 B4 O1 121.65(16) . .
O7 B4 O5 118.06(15) . .
O1 B4 O5 120.23(15) . .
B100 O102 H102 119(2) . .
O101 B100 O102 122.12(13) . 6
O101 B100 O102 122.12(13) . .
O102 B100 O102 115.7(3) 6 .

loop_
_geom_bond_atom_site_label_1
_geom_bond_atom_site_label_2
_geom_bond_distance
_geom_bond_site_symmetry_2
Sm O5 2.4160(12) 2_556
Sm O5 2.4160(12) .
Sm O6 2.4387(12) .
Sm O6 2.4388(12) 2_556
Sm O4 2.4424(13) .
Sm O4 2.4424(13) 2_556
Sm O3 2.4884(13) 2_556
Sm O3 2.4884(13) .
Sm B1 3.0111(18) .
Sm B1 3.0111(18) 2_556
Sm B2 3.073(3) .
O1 B4 1.362(2) .
O1 B2 1.477(2) 7_556
O2 B1 1.481(2) 2_657
O2 B1 1.481(2) .
O2 H2 0.830(10) .
O3 B3 1.4679(18) .
O3 H3 0.819(10) .
O4 B1 1.455(2) .
O4 B3 1.4858(19) 7_557
O5 B4 1.381(2) .
O5 B1 1.469(2) .
O6 B1 1.448(2) 8_455
O6 B2 1.469(2) .
O7 B4 1.361(2) .
O7 H7 0.818(10) .
B1 O6 1.448(2) 8
B2 O6 1.469(2) 2_556
B2 O1 1.477(2) 8_455
B2 O1 1.477(2) 7_556
B3 O3 1.4679(18) 2_557
B3 O4 1.4858(19) 7_557
B3 O4 1.4858(18) 8_455
O101 B100 1.366(4) .
O102 B100 1.361(2) .
O102 H102 0.827(10) .
B100 O102 1.361(2) 6
O100 O100 0.702(7) 2_657
